data_4027077
loop_
_publ_author_name
'Eider Aranzamendi'
'Nuria Sotomayor'
'Esther Lete'

_publ_section_title
;
 Br\/onsted Acid Catalyzed Enantioselective \a-Amidoalkylation in the
 Synthesis of Isoindoloisoquinolines
;
_journal_name_full 'Journal of Organic Chemistry'
_journal_page_first 2986
_journal_page_last 2991
_journal_paper_doi 10.1021/jo3000223
_journal_volume 77
_journal_year 2012
_chemical_absolute_configuration ad
_chemical_compound_source 'synthesis as described'
_chemical_formula_moiety 'C26 H21 Br N2 O3, C H2 Cl2'
_chemical_formula_sum 'C27 H23 Br Cl2 N2 O3'
_chemical_formula_weight 574.28
_chemical_name_systematic
;
 ?
;
_space_group_IT_number 19
_symmetry_cell_setting orthorhombic
_symmetry_Int_Tables_number 19
_symmetry_space_group_name_Hall 'P 2ac 2ab'
_symmetry_space_group_name_H-M 'P 21 21 21'
_atom_sites_solution_hydrogens geom
_atom_sites_solution_primary direct
_atom_sites_solution_secondary difmap
_audit_creation_date 2011-10-20T13:43:45-00:00
_audit_creation_method 'WinGX routine CIF_UPDATE'
_cell_angle_alpha 90
_cell_angle_beta 90
_cell_angle_gamma 90
_cell_formula_units_Z 4
_cell_length_a 8.72830(10)
_cell_length_b 12.0028(2)
_cell_length_c 23.2475(4)
_cell_measurement_reflns_used 7672
_cell_measurement_temperature 100(2)
_cell_measurement_theta_max 76.1911
_cell_measurement_theta_min 3.6795
_cell_measurement_wavelength 1.54184
_cell_volume 2435.50(6)
_computing_cell_refinement 'CrysAlis Pro (Oxford Diffraction Ltd., 2011)'
_computing_data_collection 'CrysAlis Pro (Oxford Diffraction Ltd., 2011)'
_computing_data_reduction 'CrysAlis Pro (Oxford Diffraction Ltd., 2011)'
_computing_molecular_graphics 'Diamond v.3.2f (Crystal Impact GbR, 2008)'
_computing_publication_material 'WinGX publication routines (Farrugia, 1999)'
_computing_structure_refinement 'SHELXL-97 (Sheldrick, 2008)'
_computing_structure_solution 'SIR92 (Altomare et al, 1993)'
_diffrn_ambient_temperature 100(2)
_diffrn_detector 'CCD plate'
_diffrn_detector_area_resol_mean 10.4023
_diffrn_detector_type Atlas
_diffrn_measured_fraction_theta_full 0.993
_diffrn_measured_fraction_theta_max 0.993
_diffrn_measurement_details
;
  1 omega  -66.00   29.00   1.0000    1.5000
omega____ theta____ kappa____ phi______ frames
    -      -40.7631   38.0000   30.0000 95

  2 omega   12.00   98.00   1.0000    1.5000
omega____ theta____ kappa____ phi______ frames
    -       40.7631 -125.0000  -60.0000 86

  3 omega   61.00  101.00   1.0000    1.5000
omega____ theta____ kappa____ phi______ frames
    -       40.7631  150.0000  151.0000 40

  4 omega   44.00   71.00   1.0000    4.5000
omega____ theta____ kappa____ phi______ frames
    -      113.0000  -45.0000 -180.0000 27

  5 omega   45.00   76.00   1.0000    4.5000
omega____ theta____ kappa____ phi______ frames
    -      113.0000  -45.0000  150.0000 31

  6 omega  114.00  157.00   1.0000    4.5000
omega____ theta____ kappa____ phi______ frames
    -      113.0000   77.0000   60.0000 43

  7 omega   39.00   76.00   1.0000    4.5000
omega____ theta____ kappa____ phi______ frames
    -      113.0000  -45.0000  120.0000 37

  8 omega   39.00   71.00   1.0000    4.5000
omega____ theta____ kappa____ phi______ frames
    -      113.0000  -45.0000   30.0000 32

  9 omega   42.00   76.00   1.0000    4.5000
omega____ theta____ kappa____ phi______ frames
    -      113.0000  -45.0000    0.0000 34

 10 omega   85.00  157.00   1.0000    4.5000
omega____ theta____ kappa____ phi______ frames
    -      113.0000  111.0000  150.0000 72

 11 omega   44.00   70.00   1.0000    4.5000
omega____ theta____ kappa____ phi______ frames
    -      113.0000  -45.0000  -60.0000 26

 12 omega   58.00  138.00   1.0000    4.5000
omega____ theta____ kappa____ phi______ frames
    -      113.0000  -15.0000    0.0000 80

 13 omega   65.00  147.00   1.0000    4.5000
omega____ theta____ kappa____ phi______ frames
    -      113.0000    0.0000   60.0000 82

 14 omega  -70.00  -43.00   1.0000    1.5000
omega____ theta____ kappa____ phi______ frames
    -      -40.7631   77.0000   90.0000 27

 15 omega  -68.00   -4.00   1.0000    1.5000
omega____ theta____ kappa____ phi______ frames
    -      -40.7631  125.0000  120.0000 64

 16 omega    0.00   34.00   1.0000    1.5000
omega____ theta____ kappa____ phi______ frames
    -      -40.7631   77.0000   90.0000 34

 17 omega -116.00  -14.00   1.0000    1.5000
omega____ theta____ kappa____ phi______ frames
    -      -40.7631  -38.0000   30.0000 102

 18 omega   48.00   77.00   1.0000    4.5000
omega____ theta____ kappa____ phi______ frames
    -      113.0000  -45.0000 -120.0000 29

 19 omega   38.00   76.00   1.0000    4.5000
omega____ theta____ kappa____ phi______ frames
    -      113.0000  -45.0000 -150.0000 38

 20 omega   46.00  135.00   1.0000    4.5000
omega____ theta____ kappa____ phi______ frames
    -      113.0000 -149.0000   28.0000 89

 21 omega   49.00  112.00   1.0000    4.5000
omega____ theta____ kappa____ phi______ frames
    -      113.0000 -118.0000   37.0000 63

 22 omega   36.00  140.00   1.0000    4.5000
omega____ theta____ kappa____ phi______ frames
    -      113.0000  -77.0000  120.0000 104

 23 omega   34.00   61.00   1.0000    4.5000
omega____ theta____ kappa____ phi______ frames
    -      113.0000  -15.0000    0.0000 27

 24 omega   57.00  111.00   1.0000    4.5000
omega____ theta____ kappa____ phi______ frames
    -      113.0000 -100.0000   78.0000 54

;
_diffrn_measurement_device '\k-geometry diffractometer'
_diffrn_measurement_device_type 'Agilent SuperNova'
_diffrn_measurement_method '\w scans'
_diffrn_orient_matrix_UB_11 0.0907495
_diffrn_orient_matrix_UB_12 0.0754158
_diffrn_orient_matrix_UB_13 -0.0413529
_diffrn_orient_matrix_UB_21 0.0878923
_diffrn_orient_matrix_UB_22 0.0497904
_diffrn_orient_matrix_UB_23 0.0514188
_diffrn_orient_matrix_UB_31 0.1233476
_diffrn_orient_matrix_UB_32 -0.0910772
_diffrn_orient_matrix_UB_33 -0.0061309
_diffrn_radiation_monochromator 'Multilayer optics'
_diffrn_radiation_source 'Nova (Cu) x-ray micro-source'
_diffrn_radiation_type CuK\a
_diffrn_radiation_wavelength 1.54184
_diffrn_reflns_av_R_equivalents 0.0404
_diffrn_reflns_av_unetI/netI 0.0354
_diffrn_reflns_limit_h_max 10
_diffrn_reflns_limit_h_min -9
_diffrn_reflns_limit_k_max 14
_diffrn_reflns_limit_k_min -15
_diffrn_reflns_limit_l_max 28
_diffrn_reflns_limit_l_min -28
_diffrn_reflns_number 18297
_diffrn_reflns_theta_full 76.39
_diffrn_reflns_theta_max 76.39
_diffrn_reflns_theta_min 3.8
_diffrn_source_current 0.8
_diffrn_source_power 0.04
_diffrn_source_voltage 50
_exptl_absorpt_coefficient_mu 4.595
_exptl_absorpt_correction_T_max 0.826
_exptl_absorpt_correction_T_min 0.554
_exptl_absorpt_correction_type analytical
_exptl_absorpt_process_details
;
        CrysAlisPro, Agilent Technologies,
        Version 1.171.35.11 (release 16-05-2011 CrysAlis171 .NET)
        (compiled May 16 2011,17:55:39)
Analytical numeric absorption correction using a multifaceted crystal
                        model based on expressions derived by R.C. Clark & J.S.
        (Clark, R. C. & Reid, J. S. (1995). Acta Cryst. A51, 887-897)
;
_exptl_crystal_colour Colourless
_exptl_crystal_density_diffrn 1.566
_exptl_crystal_description Fragment
_exptl_crystal_F_000 1168
_exptl_crystal_size_max 0.2174
_exptl_crystal_size_mid 0.1577
_exptl_crystal_size_min 0.0573
_refine_diff_density_max 0.639
_refine_diff_density_min -1.094
_refine_diff_density_rms 0.072
_refine_ls_abs_structure_details 'Flack H D (1983), Acta Cryst. A39, 876-881'
_refine_ls_abs_structure_Flack -0.011(16)
_refine_ls_extinction_method none
_refine_ls_goodness_of_fit_ref 1.026
_refine_ls_hydrogen_treatment mixed
_refine_ls_matrix_type full
_refine_ls_number_parameters 321
_refine_ls_number_reflns 5030
_refine_ls_number_restraints 1
_refine_ls_restrained_S_all 1.026
_refine_ls_R_factor_all 0.0406
_refine_ls_R_factor_gt 0.037
_refine_ls_shift/su_max 0.001
_refine_ls_shift/su_mean 0
_refine_ls_structure_factor_coef Fsqd
_refine_ls_weighting_details 'calc w=1/[\s^2^(Fo^2^)+(0.0525P)^2^+2.0242P] where P=(Fo^2^+2Fc^2^)/3'
_refine_ls_weighting_scheme calc
_refine_ls_wR_factor_gt 0.0933
_refine_ls_wR_factor_ref 0.0963
_reflns_number_gt 4719
_reflns_number_total 5030
_reflns_threshold_expression >2\s(I)
_cod_data_source_file jo3000223_si_002.cif
_cod_data_source_block ea251
_cod_database_code 4027077

loop_
_symmetry_equiv_pos_as_xyz
'x, y, z'
'-x+1/2, -y, z+1/2'
'x+1/2, -y+1/2, -z'
'-x, y+1/2, -z+1/2'

loop_
_atom_site_label
_atom_site_type_symbol
_atom_site_fract_x
_atom_site_fract_y
_atom_site_fract_z
_atom_site_U_iso_or_equiv
_atom_site_adp_type
_atom_site_occupancy
_atom_site_symmetry_multiplicity
_atom_site_calc_flag
_atom_site_refinement_flags
C1 C 0.1938(3) 0.5573(2) 0.16875(12) 0.0177(6) Uani 1 1 d .
C2 C 0.0528(3) 0.5032(3) 0.18924(13) 0.0180(6) Uani 1 1 d .
C3 C -0.0858(4) 0.5522(3) 0.20466(13) 0.0213(6) Uani 1 1 d .
H3 H -0.1002 0.6305 0.2025 0.026 Uiso 1 1 calc R
C4 C -0.2022(4) 0.4821(3) 0.22337(14) 0.0242(6) Uani 1 1 d .
H4 H -0.2991 0.5125 0.2334 0.029 Uiso 1 1 calc R
C5 C -0.1783(3) 0.3681(3) 0.22750(13) 0.0231(6) Uani 1 1 d .
H5 H -0.2595 0.3217 0.2403 0.028 Uiso 1 1 calc R
C6 C -0.0376(4) 0.3199(3) 0.21321(13) 0.0200(6) Uani 1 1 d .
H6 H -0.0211 0.2421 0.2174 0.024 Uiso 1 1 calc R
C7 C 0.0769(3) 0.3887(2) 0.19279(12) 0.0165(6) Uani 1 1 d .
C8 C 0.2421(3) 0.3620(2) 0.17488(11) 0.0161(5) Uani 1 1 d .
C9 C 0.2578(3) 0.2864(2) 0.12183(12) 0.0159(6) Uani 1 1 d .
C10 C 0.1920(3) 0.1794(2) 0.12263(12) 0.0178(6) Uani 1 1 d .
H10 H 0.1334 0.1567 0.155 0.021 Uiso 1 1 calc R
C11 C 0.2114(4) 0.1066(2) 0.07695(12) 0.0176(5) Uani 1 1 d .
C12 C 0.3010(3) 0.1396(3) 0.02948(12) 0.0178(5) Uani 1 1 d .
C13 C 0.3655(3) 0.2448(3) 0.02894(13) 0.0180(6) Uani 1 1 d .
H13 H 0.4242 0.2672 -0.0034 0.022 Uiso 1 1 calc R
C14 C 0.3466(3) 0.3192(2) 0.07471(13) 0.0171(6) Uani 1 1 d .
C15 C 0.4223(4) 0.4317(3) 0.07016(14) 0.0216(6) Uani 1 1 d .
H15A H 0.3594 0.4808 0.0454 0.026 Uiso 1 1 calc R
H15B H 0.524 0.4233 0.0519 0.026 Uiso 1 1 calc R
C16 C 0.4415(3) 0.4855(3) 0.12908(14) 0.0199(6) Uani 1 1 d .
H16A H 0.5243 0.4478 0.1507 0.024 Uiso 1 1 calc R
H16B H 0.4689 0.5651 0.1247 0.024 Uiso 1 1 calc R
C18 C 0.3369(3) 0.3203(2) 0.22481(13) 0.0173(5) Uani 1 1 d .
C19 C 0.4285(3) 0.2275(3) 0.22588(13) 0.0189(6) Uani 1 1 d .
H19 H 0.4372 0.1748 0.1956 0.023 Uiso 1 1 calc R
C21 C 0.4695(3) 0.3134(3) 0.30964(13) 0.0187(6) Uani 1 1 d .
C22 C 0.5274(3) 0.3455(3) 0.36341(13) 0.0215(6) Uani 1 1 d .
H22 H 0.6026 0.3021 0.3826 0.026 Uiso 1 1 calc R
C23 C 0.4710(4) 0.4424(3) 0.38736(14) 0.0225(6) Uani 1 1 d .
H23 H 0.5066 0.4668 0.4239 0.027 Uiso 1 1 calc R
C24 C 0.3610(4) 0.5045(3) 0.35745(13) 0.0208(6) Uani 1 1 d .
C25 C 0.3045(3) 0.4759(3) 0.30403(13) 0.0193(6) Uani 1 1 d .
H25 H 0.2307 0.5209 0.285 0.023 Uiso 1 1 calc R
C26 C 0.3611(3) 0.3773(3) 0.27887(12) 0.0178(6) Uani 1 1 d .
C27 C 0.0859(4) -0.0445(3) 0.12417(15) 0.0265(7) Uani 1 1 d .
H27A H 0.1561 -0.0351 0.1567 0.04 Uiso 1 1 calc R
H27B H 0.0654 -0.124 0.1183 0.04 Uiso 1 1 calc R
H27C H -0.0105 -0.0057 0.1323 0.04 Uiso 1 1 calc R
C28 C 0.4285(5) 0.0853(3) -0.05644(16) 0.0328(8) Uani 1 1 d .
H28A H 0.5259 0.1079 -0.039 0.049 Uiso 1 1 calc R
H28B H 0.3892 0.1461 -0.0804 0.049 Uiso 1 1 calc R
H28C H 0.4448 0.0191 -0.0803 0.049 Uiso 1 1 calc R
C29 C 0.6759(5) 0.6964(3) 0.02567(16) 0.0336(8) Uani 1 1 d .
H29A H 0.6859 0.6227 0.0069 0.04 Uiso 1 1 calc R
H29B H 0.5688 0.7041 0.0391 0.04 Uiso 1 1 calc R
N17 N 0.2967(3) 0.4749(2) 0.15987(10) 0.0165(5) Uani 1 1 d .
N20 N 0.5057(3) 0.2219(2) 0.27712(12) 0.0190(5) Uani 1 1 d D
O1 O 0.2179(3) 0.65788(17) 0.16281(10) 0.0252(5) Uani 1 1 d .
O2 O 0.1536(3) 0.00093(18) 0.07355(9) 0.0216(4) Uani 1 1 d .
O3 O 0.3196(3) 0.06016(19) -0.01194(9) 0.0225(5) Uani 1 1 d .
Cl1 Cl 0.7981(2) 0.70131(14) 0.08492(6) 0.0812(5) Uani 1 1 d .
Cl2 Cl 0.71419(19) 0.80027(10) -0.02469(6) 0.0640(4) Uani 1 1 d .
Br1 Br 0.28404(4) 0.63615(3) 0.393689(15) 0.02902(10) Uani 1 1 d .
H20 H 0.579(4) 0.173(3) 0.286(2) 0.035 Uiso 1 1 d D

loop_
_atom_site_aniso_label
_atom_site_aniso_U_11
_atom_site_aniso_U_22
_atom_site_aniso_U_33
_atom_site_aniso_U_23
_atom_site_aniso_U_13
_atom_site_aniso_U_12
C1 0.0221(15) 0.0161(12) 0.0150(13) -0.0011(10) -0.0046(11) -0.0013(11)
C2 0.0203(14) 0.0206(14) 0.0131(13) -0.0035(11) -0.0048(11) -0.0013(11)
C3 0.0233(15) 0.0208(14) 0.0199(14) -0.0050(12) -0.0040(12) 0.0054(12)
C4 0.0185(14) 0.0312(16) 0.0229(15) -0.0104(12) -0.0039(13) 0.0022(13)
C5 0.0180(13) 0.0293(15) 0.0218(14) -0.0031(14) 0.0045(11) -0.0050(12)
C6 0.0222(15) 0.0215(14) 0.0164(14) 0.0001(12) 0.0001(11) -0.0002(12)
C7 0.0155(13) 0.0212(15) 0.0127(13) -0.0034(11) 0.0005(10) 0.0024(11)
C8 0.0180(13) 0.0167(12) 0.0136(12) 0.0019(11) 0.0024(9) 0.0001(11)
C9 0.0164(14) 0.0191(12) 0.0122(13) 0.0005(10) -0.0018(9) 0.0009(10)
C10 0.0175(14) 0.0196(12) 0.0163(13) 0.0013(10) 0.0024(10) 0.0003(11)
C11 0.0192(13) 0.0178(12) 0.0159(13) 0.0001(10) -0.0030(12) 0.0007(11)
C12 0.0173(13) 0.0202(12) 0.0160(12) -0.0006(11) -0.0016(10) 0.0005(12)
C13 0.0170(14) 0.0232(14) 0.0139(13) 0.0041(11) 0.0012(11) 0.0019(11)
C14 0.0144(12) 0.0204(14) 0.0165(14) 0.0036(11) -0.0009(11) 0.0024(11)
C15 0.0226(15) 0.0216(15) 0.0205(15) 0.0017(12) 0.0051(12) -0.0027(12)
C16 0.0161(13) 0.0209(14) 0.0227(15) 0.0020(12) 0.0015(11) -0.0053(11)
C18 0.0161(12) 0.0201(13) 0.0157(14) 0.0007(11) 0.0009(10) -0.0017(11)
C19 0.0178(13) 0.0206(14) 0.0183(14) 0.0025(12) 0.0006(11) -0.0020(11)
C21 0.0144(13) 0.0231(14) 0.0185(15) 0.0026(12) 0.0031(11) -0.0024(11)
C22 0.0186(13) 0.0277(17) 0.0181(15) 0.0037(12) -0.0035(11) -0.0035(12)
C23 0.0231(14) 0.0276(15) 0.0167(15) -0.0027(13) -0.0005(12) -0.0042(12)
C24 0.0232(14) 0.0206(14) 0.0187(15) -0.0067(12) 0.0023(12) -0.0004(12)
C25 0.0160(14) 0.0226(13) 0.0192(14) 0.0002(11) 0.0009(11) 0.0008(11)
C26 0.0168(13) 0.0222(14) 0.0144(13) 0.0013(11) 0.0003(10) -0.0033(12)
C27 0.0347(18) 0.0222(15) 0.0226(16) -0.0025(12) 0.0117(13) -0.0056(13)
C28 0.046(2) 0.0286(17) 0.0237(17) -0.0049(14) 0.0182(16) -0.0034(16)
C29 0.041(2) 0.0311(18) 0.0291(18) -0.0019(15) 0.0028(15) 0.0003(15)
N17 0.0190(12) 0.0161(11) 0.0143(11) -0.0004(8) 0.0011(10) -0.0030(10)
N20 0.0151(11) 0.0213(12) 0.0205(13) 0.0021(10) -0.0004(10) 0.0032(10)
O1 0.0277(10) 0.0166(10) 0.0314(12) 0.0006(8) -0.0038(10) -0.0045(10)
O2 0.0298(11) 0.0189(10) 0.0162(10) -0.0033(8) 0.0045(9) -0.0066(9)
O3 0.0279(12) 0.0241(10) 0.0154(10) -0.0031(9) 0.0045(8) -0.0019(9)
Cl1 0.1019(11) 0.0865(9) 0.0553(7) -0.0331(7) -0.0428(8) 0.0590(9)
Cl2 0.0802(8) 0.0507(6) 0.0612(7) 0.0249(5) 0.0356(7) 0.0192(7)
Br1 0.03016(16) 0.03086(16) 0.02605(17) -0.01264(14) -0.00241(14) 0.00308(15)

loop_
_atom_type_symbol
_atom_type_description
_atom_type_scat_dispersion_real
_atom_type_scat_dispersion_imag
_atom_type_scat_source
C C 0.0181 0.0091 'International Tables Vol C Tables 4.2.6.8 and 6.1.1.4'
H H 0 0 'International Tables Vol C Tables 4.2.6.8 and 6.1.1.4'
N N 0.0311 0.018 'International Tables Vol C Tables 4.2.6.8 and 6.1.1.4'
O O 0.0492 0.0322 'International Tables Vol C Tables 4.2.6.8 and 6.1.1.4'
Cl Cl 0.3639 0.7018 'International Tables Vol C Tables 4.2.6.8 and 6.1.1.4'
Br Br -0.6763 1.2805 'International Tables Vol C Tables 4.2.6.8 and 6.1.1.4'

loop_
_exptl_crystal_face_index_h
_exptl_crystal_face_index_k
_exptl_crystal_face_index_l
_exptl_crystal_face_perp_dist
-2 -2 14 0.0246
2 3 -13 0.023
3 6 7 0.0696
5 -3 1 0.0807
-5 1 -4 0.0661
-2 -6 -8 0.0859
-5 -3 -7 0.07
-1 -4 13 0.0348
3 1 -13 0.0295

loop_
_geom_angle_atom_site_label_1
_geom_angle_atom_site_label_2
_geom_angle_atom_site_label_3
_geom_angle
O1 C1 N17 125.8(3)
O1 C1 C2 127.7(3)
N17 C1 C2 106.4(2)
C3 C2 C7 122.2(3)
C3 C2 C1 128.7(3)
C7 C2 C1 109.2(3)
C4 C3 C2 117.4(3)
C4 C3 H3 121.3
C2 C3 H3 121.3
C5 C4 C3 120.6(3)
C5 C4 H4 119.7
C3 C4 H4 119.7
C4 C5 C6 121.6(3)
C4 C5 H5 119.2
C6 C5 H5 119.2
C7 C6 C5 118.0(3)
C7 C6 H6 121
C5 C6 H6 121
C6 C7 C2 120.1(3)
C6 C7 C8 130.4(3)
C2 C7 C8 109.4(3)
N17 C8 C18 108.0(2)
N17 C8 C7 100.1(2)
C18 C8 C7 112.0(2)
N17 C8 C9 108.8(2)
C18 C8 C9 111.9(2)
C7 C8 C9 115.1(2)
C14 C9 C10 119.5(3)
C14 C9 C8 120.8(3)
C10 C9 C8 119.5(2)
C11 C10 C9 121.0(3)
C11 C10 H10 119.5
C9 C10 H10 119.5
O2 C11 C10 125.8(3)
O2 C11 C12 114.8(3)
C10 C11 C12 119.4(3)
O3 C12 C13 125.7(3)
O3 C12 C11 115.0(3)
C13 C12 C11 119.3(3)
C12 C13 C14 121.9(3)
C12 C13 H13 119.1
C14 C13 H13 119.1
C9 C14 C13 118.8(3)
C9 C14 C15 123.3(3)
C13 C14 C15 117.8(3)
C14 C15 C16 111.4(2)
C14 C15 H15A 109.4
C16 C15 H15A 109.4
C14 C15 H15B 109.4
C16 C15 H15B 109.4
H15A C15 H15B 108
N17 C16 C15 108.0(2)
N17 C16 H16A 110.1
C15 C16 H16A 110.1
N17 C16 H16B 110.1
C15 C16 H16B 110.1
H16A C16 H16B 108.4
C19 C18 C26 106.4(3)
C19 C18 C8 127.0(3)
C26 C18 C8 126.3(3)
N20 C19 C18 110.0(3)
N20 C19 H19 125
C18 C19 H19 125
N20 C21 C22 128.9(3)
N20 C21 C26 108.1(3)
C22 C21 C26 123.0(3)
C23 C22 C21 117.5(3)
C23 C22 H22 121.2
C21 C22 H22 121.2
C22 C23 C24 119.5(3)
C22 C23 H23 120.2
C24 C23 H23 120.2
C25 C24 C23 124.1(3)
C25 C24 Br1 118.4(2)
C23 C24 Br1 117.5(2)
C24 C25 C26 117.2(3)
C24 C25 H25 121.4
C26 C25 H25 121.4
C25 C26 C21 118.7(3)
C25 C26 C18 134.9(3)
C21 C26 C18 106.4(3)
O2 C27 H27A 109.5
O2 C27 H27B 109.5
H27A C27 H27B 109.5
O2 C27 H27C 109.5
H27A C27 H27C 109.5
H27B C27 H27C 109.5
O3 C28 H28A 109.5
O3 C28 H28B 109.5
H28A C28 H28B 109.5
O3 C28 H28C 109.5
H28A C28 H28C 109.5
H28B C28 H28C 109.5
Cl2 C29 Cl1 112.9(2)
Cl2 C29 H29A 109
Cl1 C29 H29A 109
Cl2 C29 H29B 109
Cl1 C29 H29B 109
H29A C29 H29B 107.8
C1 N17 C16 125.9(3)
C1 N17 C8 114.9(2)
C16 N17 C8 118.4(2)
C21 N20 C19 109.1(3)
C21 N20 H20 125(3)
C19 N20 H20 125(3)
C11 O2 C27 117.4(2)
C12 O3 C28 116.1(2)

loop_
_geom_bond_atom_site_label_1
_geom_bond_atom_site_label_2
_geom_bond_distance
C1 O1 1.233(4)
C1 N17 1.352(4)
C1 C2 1.470(4)
C2 C3 1.392(4)
C2 C7 1.393(4)
C3 C4 1.389(5)
C3 H3 0.95
C4 C5 1.388(5)
C4 H4 0.95
C5 C6 1.398(4)
C5 H5 0.95
C6 C7 1.380(4)
C6 H6 0.95
C7 C8 1.535(4)
C8 N17 1.478(4)
C8 C18 1.510(4)
C8 C9 1.537(4)
C9 C14 1.398(4)
C9 C10 1.407(4)
C10 C11 1.385(4)
C10 H10 0.95
C11 O2 1.367(4)
C11 C12 1.410(4)
C12 O3 1.365(4)
C12 C13 1.382(4)
C13 C14 1.399(4)
C13 H13 0.95
C14 C15 1.508(4)
C15 C16 1.523(4)
C15 H15A 0.99
C15 H15B 0.99
C16 N17 1.458(4)
C16 H16A 0.99
C16 H16B 0.99
C18 C19 1.372(4)
C18 C26 1.446(4)
C19 N20 1.370(4)
C19 H19 0.95
C21 N20 1.370(4)
C21 C22 1.402(4)
C21 C26 1.412(4)
C22 C23 1.380(5)
C22 H22 0.95
C23 C24 1.400(5)
C23 H23 0.95
C24 C25 1.379(4)
C24 Br1 1.913(3)
C25 C26 1.410(4)
C25 H25 0.95
C27 O2 1.425(4)
C27 H27A 0.98
C27 H27B 0.98
C27 H27C 0.98
C28 O3 1.437(4)
C28 H28A 0.98
C28 H28B 0.98
C28 H28C 0.98
C29 Cl2 1.743(4)
C29 Cl1 1.743(4)
C29 H29A 0.99
C29 H29B 0.99
N20 H20 0.888(19)

loop_
_geom_torsion_atom_site_label_1
_geom_torsion_atom_site_label_2
_geom_torsion_atom_site_label_3
_geom_torsion_atom_site_label_4
_geom_torsion
O1 C1 C2 C3 2.3(5)
N17 C1 C2 C3 179.6(3)
O1 C1 C2 C7 -176.4(3)
N17 C1 C2 C7 0.8(3)
C7 C2 C3 C4 -0.8(5)
C1 C2 C3 C4 -179.4(3)
C2 C3 C4 C5 1.4(5)
C3 C4 C5 C6 0.1(5)
C4 C5 C6 C7 -2.2(5)
C5 C6 C7 C2 2.8(4)
C5 C6 C7 C8 178.6(3)
C3 C2 C7 C6 -1.3(5)
C1 C2 C7 C6 177.5(3)
C3 C2 C7 C8 -178.0(3)
C1 C2 C7 C8 0.8(3)
C6 C7 C8 N17 -178.2(3)
C2 C7 C8 N17 -2.0(3)
C6 C7 C8 C18 -64.0(4)
C2 C7 C8 C18 112.2(3)
C6 C7 C8 C9 65.3(4)
C2 C7 C8 C9 -118.5(3)
N17 C8 C9 C14 14.6(4)
C18 C8 C9 C14 -104.6(3)
C7 C8 C9 C14 126.0(3)
N17 C8 C9 C10 -170.4(2)
C18 C8 C9 C10 70.3(3)
C7 C8 C9 C10 -59.1(3)
C14 C9 C10 C11 -1.2(4)
C8 C9 C10 C11 -176.2(3)
C9 C10 C11 O2 179.5(3)
C9 C10 C11 C12 1.3(4)
O2 C11 C12 O3 -1.5(4)
C10 C11 C12 O3 176.8(3)
O2 C11 C12 C13 -179.6(3)
C10 C11 C12 C13 -1.3(4)
O3 C12 C13 C14 -176.7(3)
C11 C12 C13 C14 1.1(4)
C10 C9 C14 C13 1.1(4)
C8 C9 C14 C13 176.0(3)
C10 C9 C14 C15 -179.7(3)
C8 C9 C14 C15 -4.7(4)
C12 C13 C14 C9 -1.1(4)
C12 C13 C14 C15 179.6(3)
C9 C14 C15 C16 21.2(4)
C13 C14 C15 C16 -159.5(3)
C14 C15 C16 N17 -46.9(3)
N17 C8 C18 C19 -119.6(3)
C7 C8 C18 C19 131.1(3)
C9 C8 C18 C19 0.1(4)
N17 C8 C18 C26 53.4(4)
C7 C8 C18 C26 -55.9(4)
C9 C8 C18 C26 173.1(3)
C26 C18 C19 N20 1.0(3)
C8 C18 C19 N20 175.1(3)
N20 C21 C22 C23 -179.9(3)
C26 C21 C22 C23 2.0(4)
C21 C22 C23 C24 -0.5(5)
C22 C23 C24 C25 -0.9(5)
C22 C23 C24 Br1 178.6(2)
C23 C24 C25 C26 0.7(5)
Br1 C24 C25 C26 -178.8(2)
C24 C25 C26 C21 0.7(4)
C24 C25 C26 C18 -178.0(3)
N20 C21 C26 C25 179.4(3)
C22 C21 C26 C25 -2.1(4)
N20 C21 C26 C18 -1.6(3)
C22 C21 C26 C18 176.9(3)
C19 C18 C26 C25 179.2(3)
C8 C18 C26 C25 5.0(5)
C19 C18 C26 C21 0.4(3)
C8 C18 C26 C21 -173.8(3)
O1 C1 N17 C16 -15.5(5)
C2 C1 N17 C16 167.1(3)
O1 C1 N17 C8 175.0(3)
C2 C1 N17 C8 -2.3(3)
C15 C16 N17 C1 -104.5(3)
C15 C16 N17 C8 64.6(3)
C18 C8 N17 C1 -114.6(3)
C7 C8 N17 C1 2.7(3)
C9 C8 N17 C1 123.8(2)
C18 C8 N17 C16 75.1(3)
C7 C8 N17 C16 -167.6(2)
C9 C8 N17 C16 -46.5(3)
C22 C21 N20 C19 -176.2(3)
C26 C21 N20 C19 2.2(3)
C18 C19 N20 C21 -2.0(3)
C10 C11 O2 C27 -9.3(5)
C12 C11 O2 C27 168.9(3)
C13 C12 O3 C28 6.9(4)
C11 C12 O3 C28 -171.0(3)
